data_4309025
loop_
_publ_author_name
'Kamaluddin Abdur-Rashid'
'Robert Abbel'
'Alen Hadzovic'
'Alan J. Lough'
'Robert H. Morris'

_publ_section_title
;
Chemistry of Ruthenium(II) Monohydride and Dihydride Complexes Containing
Pyridyl Donor Ligands Including Catalytic Ketone H2-Hydrogenation1
;
_journal_name_full 'Inorganic Chemistry'
_journal_page_first 2483
_journal_page_last 2492
_journal_paper_doi 10.1021/ic0489387
_journal_volume 44
_journal_year 2005
_chemical_formula_moiety 'C46 H40 N2 P2 Ru'
_chemical_formula_sum 'C46 H40 N2 P2 Ru'
_chemical_formula_weight 783.81
_chemical_name_systematic
; 
 ? 
;
_space_group_IT_number 15
_symmetry_cell_setting monoclinic
_symmetry_space_group_name_Hall '-C 2yc'
_symmetry_space_group_name_H-M 'C 1 2/c 1'
_atom_sites_solution_hydrogens geom
_atom_sites_solution_primary direct
_atom_sites_solution_secondary difmap
_audit_creation_method SHELXL-97
_cell_angle_alpha 90.00
_cell_angle_beta 90.205(3)
_cell_angle_gamma 90.00
_cell_formula_units_Z 4
_cell_length_a 9.7052(2)
_cell_length_b 16.3191(7)
_cell_length_c 23.3994(10)
_cell_measurement_reflns_used 34535
_cell_measurement_temperature 150(1)
_cell_measurement_theta_max 27.5
_cell_measurement_theta_min 2.6
_cell_volume 3706.0(2)
_computing_cell_refinement 'Denzo-SMN (Otwinowski & Minor, 1997)'
_computing_data_collection 'Collect (Nonius BV, 1997-2003)'
_computing_data_reduction Denzo-SMN
_computing_molecular_graphics 'SHELXTL V6.12'
_computing_publication_material 'SHELXTL V6.12'
_computing_structure_refinement 'SHELXTL V6.12(Sheldrick, 2001)'
_computing_structure_solution 'SIR-92 (Altomare et al., 1993)'
_diffrn_ambient_temperature 150(1)
_diffrn_detector_area_resol_mean 9
_diffrn_measured_fraction_theta_full 0.994
_diffrn_measured_fraction_theta_max 0.994
_diffrn_measurement_device_type 'Nonius KappaCCD'
_diffrn_measurement_method '\f scans and \w scans with \k offsets'
_diffrn_radiation_monochromator graphite
_diffrn_radiation_source 'fine-focus sealed tube'
_diffrn_radiation_type MoK\a
_diffrn_radiation_wavelength 0.71073
_diffrn_reflns_av_R_equivalents 0.0384
_diffrn_reflns_av_sigmaI/netI 0.0749
_diffrn_reflns_limit_h_max 12
_diffrn_reflns_limit_h_min -12
_diffrn_reflns_limit_k_max 19
_diffrn_reflns_limit_k_min -21
_diffrn_reflns_limit_l_max 30
_diffrn_reflns_limit_l_min -30
_diffrn_reflns_number 34535
_diffrn_reflns_theta_full 27.47
_diffrn_reflns_theta_max 27.47
_diffrn_reflns_theta_min 2.59
_diffrn_standards_decay_% 0
_diffrn_standards_interval_count 0
_diffrn_standards_interval_time 0
_diffrn_standards_number 0
_exptl_absorpt_coefficient_mu 0.545
_exptl_absorpt_correction_T_max 0.9680
_exptl_absorpt_correction_T_min 0.8448
_exptl_absorpt_correction_type multi-scan
_exptl_absorpt_process_details 'Denzo-SMN (Otwinowski & Minor, 1997)'
_exptl_crystal_density_diffrn 1.405
_exptl_crystal_density_method 'not measured'
_exptl_crystal_description plate
_exptl_crystal_F_000 1616
_exptl_crystal_size_max 0.32
_exptl_crystal_size_mid 0.16
_exptl_crystal_size_min 0.06
_refine_diff_density_max 0.372
_refine_diff_density_min -0.545
_refine_diff_density_rms 0.076
_refine_ls_extinction_coef 0.00125(18)
_refine_ls_extinction_expression Fc^*^=kFc[1+0.001xFc^2^\l^3^/sin(2\q)]^-1/4^
_refine_ls_extinction_method SHELXL
_refine_ls_goodness_of_fit_ref 1.028
_refine_ls_hydrogen_treatment mixed
_refine_ls_matrix_type full
_refine_ls_number_parameters 236
_refine_ls_number_reflns 4230
_refine_ls_number_restraints 0
_refine_ls_restrained_S_all 1.028
_refine_ls_R_factor_all 0.0507
_refine_ls_R_factor_gt 0.0361
_refine_ls_shift/su_max 0.001
_refine_ls_shift/su_mean 0.000
_refine_ls_structure_factor_coef Fsqd
_refine_ls_weighting_details 'calc w=1/[\s^2^(Fo^2^)+(0.0000P)^2^+3.4361P] where P=(Fo^2^+2Fc^2^)/3'
_refine_ls_weighting_scheme calc
_refine_ls_wR_factor_gt 0.0738
_refine_ls_wR_factor_ref 0.0779
_reflns_number_gt 3524
_reflns_number_total 4230
_reflns_threshold_expression I>2\s(I)
_cod_data_source_file ic0489387si20040803_122447_3.cif
_cod_data_source_block Complex_2c
_cod_depositor_comments
;
The following automatic conversions were performed:
'_symmetry_cell_setting' value 'Monoclinic' changed to 'monoclinic'
according to '/home/saulius/struct/CIF-dictionaries/cif_core.dic'
dictionary named 'cif_core.dic' version 2.4.1 from 2010-06-29.

Automatic conversion script
Id: cif_fix_enum 1527 2010-12-29 10:47:43Z saulius 
;
_cod_original_sg_symbol_H-M 'C 2/c'
_cod_database_code 4309025

loop_
_symmetry_equiv_pos_as_xyz
'x, y, z'
'-x, y, -z+1/2'
'x+1/2, y+1/2, z'
'-x+1/2, y+1/2, -z+1/2'
'-x, -y, -z'
'x, -y, z-1/2'
'-x+1/2, -y+1/2, -z'
'x+1/2, -y+1/2, z-1/2'

loop_
_atom_site_label
_atom_site_type_symbol
_atom_site_fract_x
_atom_site_fract_y
_atom_site_fract_z
_atom_site_U_iso_or_equiv
_atom_site_adp_type
_atom_site_occupancy
_atom_site_symmetry_multiplicity
_atom_site_calc_flag
_atom_site_refinement_flags
_atom_site_disorder_assembly
_atom_site_disorder_group
Ru1 Ru 0.0000 0.206630(16) 0.7500 0.01783(10) Uani 1 2 d S . .
H1RU H 0.110(2) 0.2777(15) 0.7423(11) 0.029(7) Uiso 1 1 d . . .
P1 P -0.04458(5) 0.23266(4) 0.65581(2) 0.01887(14) Uani 1 1 d . . .
N1 N 0.13097(18) 0.10394(12) 0.73699(8) 0.0225(4) Uani 1 1 d . . .
C2 C 0.0735(2) 0.02854(15) 0.74293(10) 0.0263(5) Uani 1 1 d . . .
C3 C 0.1519(3) -0.04252(17) 0.73604(12) 0.0412(7) Uani 1 1 d . . .
H3A H 0.1108 -0.0946 0.7422 0.049 Uiso 1 1 calc R . .
C4 C 0.2879(3) -0.0378(2) 0.72049(13) 0.0475(8) Uani 1 1 d . . .
H4A H 0.3418 -0.0860 0.7163 0.057 Uiso 1 1 calc R . .
C5 C 0.3442(3) 0.03833(19) 0.71115(12) 0.0412(7) Uani 1 1 d . . .
H5A H 0.4367 0.0435 0.6986 0.049 Uiso 1 1 calc R . .
C6 C 0.2647(2) 0.10708(17) 0.72017(11) 0.0303(6) Uani 1 1 d . . .
H6A H 0.3056 0.1593 0.7143 0.036 Uiso 1 1 calc R . .
C11 C -0.2264(2) 0.23192(14) 0.63177(10) 0.0222(5) Uani 1 1 d . . .
C12 C -0.3278(2) 0.25522(16) 0.67072(11) 0.0283(5) Uani 1 1 d . . .
H12A H -0.3026 0.2692 0.7088 0.034 Uiso 1 1 calc R . .
C13 C -0.4657(3) 0.25811(19) 0.65410(13) 0.0389(7) Uani 1 1 d . . .
H13A H -0.5339 0.2746 0.6807 0.047 Uiso 1 1 calc R . .
C14 C -0.5036(3) 0.23702(19) 0.59900(13) 0.0427(7) Uani 1 1 d . . .
H14A H -0.5978 0.2389 0.5878 0.051 Uiso 1 1 calc R . .
C15 C -0.4047(3) 0.21333(18) 0.56046(12) 0.0384(6) Uani 1 1 d . . .
H15A H -0.4309 0.1987 0.5227 0.046 Uiso 1 1 calc R . .
C16 C -0.2668(2) 0.21060(16) 0.57640(11) 0.0300(5) Uani 1 1 d . . .
H16A H -0.1994 0.1941 0.5494 0.036 Uiso 1 1 calc R . .
C21 C 0.0159(2) 0.33212(14) 0.62830(9) 0.0220(5) Uani 1 1 d . . .
C22 C -0.0652(2) 0.38588(15) 0.59613(11) 0.0295(6) Uani 1 1 d . . .
H22A H -0.1569 0.3710 0.5862 0.035 Uiso 1 1 calc R . .
C23 C -0.0123(3) 0.46123(17) 0.57860(13) 0.0396(7) Uani 1 1 d . . .
H23A H -0.0688 0.4978 0.5573 0.048 Uiso 1 1 calc R . .
C24 C 0.1211(3) 0.48315(16) 0.59179(12) 0.0377(6) Uani 1 1 d . . .
H24A H 0.1562 0.5348 0.5801 0.045 Uiso 1 1 calc R . .
C25 C 0.2033(3) 0.42943(18) 0.62219(12) 0.0385(7) Uani 1 1 d . . .
H25A H 0.2962 0.4434 0.6304 0.046 Uiso 1 1 calc R . .
C26 C 0.1507(2) 0.35553(16) 0.64063(10) 0.0311(6) Uani 1 1 d . . .
H26A H 0.2079 0.3198 0.6622 0.037 Uiso 1 1 calc R . .
C31 C 0.0312(2) 0.16098(14) 0.60404(9) 0.0207(5) Uani 1 1 d . . .
C32 C 0.0009(2) 0.07795(15) 0.61177(10) 0.0258(5) Uani 1 1 d . . .
H32A H -0.0611 0.0623 0.6412 0.031 Uiso 1 1 calc R . .
C33 C 0.0589(3) 0.01811(16) 0.57762(11) 0.0316(6) Uani 1 1 d . . .
H33A H 0.0372 -0.0380 0.5836 0.038 Uiso 1 1 calc R . .
C34 C 0.1493(2) 0.04068(17) 0.53443(11) 0.0328(6) Uani 1 1 d . . .
H34A H 0.1901 -0.0001 0.5109 0.039 Uiso 1 1 calc R . .
C35 C 0.1796(2) 0.12201(17) 0.52573(11) 0.0332(6) Uani 1 1 d . . .
H35A H 0.2406 0.1374 0.4959 0.040 Uiso 1 1 calc R . .
C36 C 0.1216(2) 0.18187(16) 0.56033(10) 0.0272(5) Uani 1 1 d . . .
H36A H 0.1440 0.2378 0.5541 0.033 Uiso 1 1 calc R . .

loop_
_atom_site_aniso_label
_atom_site_aniso_U_11
_atom_site_aniso_U_22
_atom_site_aniso_U_33
_atom_site_aniso_U_23
_atom_site_aniso_U_13
_atom_site_aniso_U_12
Ru1 0.01723(14) 0.01720(15) 0.01905(15) 0.000 -0.00226(9) 0.000
P1 0.0172(3) 0.0197(3) 0.0196(3) 0.0016(2) -0.0020(2) -0.0023(2)
N1 0.0235(10) 0.0247(11) 0.0193(10) -0.0029(8) -0.0013(7) 0.0041(8)
C2 0.0355(13) 0.0211(13) 0.0223(12) -0.0007(10) 0.0010(10) 0.0039(10)
C3 0.0617(19) 0.0252(15) 0.0366(16) 0.0000(12) 0.0072(13) 0.0119(13)
C4 0.0558(18) 0.0447(19) 0.0420(17) -0.0025(14) 0.0045(14) 0.0308(14)
C5 0.0311(14) 0.055(2) 0.0372(16) -0.0078(14) 0.0018(11) 0.0167(12)
C6 0.0231(12) 0.0380(16) 0.0298(14) -0.0057(11) 0.0000(9) 0.0043(10)
C11 0.0199(11) 0.0205(12) 0.0261(13) 0.0038(9) -0.0033(9) -0.0030(8)
C12 0.0216(12) 0.0327(15) 0.0306(14) -0.0001(11) -0.0026(10) -0.0006(10)
C13 0.0198(12) 0.0514(18) 0.0456(17) -0.0002(14) -0.0012(11) 0.0012(11)
C14 0.0209(13) 0.0542(19) 0.0527(19) -0.0006(14) -0.0111(12) -0.0011(11)
C15 0.0319(14) 0.0472(18) 0.0360(15) -0.0004(13) -0.0148(11) -0.0032(12)
C16 0.0249(12) 0.0362(15) 0.0291(13) 0.0024(12) -0.0043(9) -0.0008(10)
C21 0.0225(11) 0.0219(13) 0.0214(12) -0.0015(9) 0.0007(9) -0.0026(8)
C22 0.0252(12) 0.0282(14) 0.0350(14) 0.0080(11) 0.0018(10) 0.0008(9)
C23 0.0415(15) 0.0302(15) 0.0473(17) 0.0149(13) 0.0074(12) 0.0076(11)
C24 0.0513(17) 0.0211(14) 0.0408(16) 0.0029(12) 0.0149(13) -0.0082(11)
C25 0.0366(14) 0.0404(17) 0.0385(16) 0.0006(13) 0.0027(11) -0.0194(12)
C26 0.0297(13) 0.0332(15) 0.0303(14) 0.0065(11) -0.0034(10) -0.0089(10)
C31 0.0166(10) 0.0256(13) 0.0200(12) 0.0006(9) -0.0050(8) -0.0021(8)
C32 0.0272(12) 0.0248(13) 0.0253(12) -0.0009(10) -0.0015(9) -0.0050(9)
C33 0.0361(14) 0.0252(14) 0.0334(14) -0.0054(11) -0.0027(11) -0.0037(10)
C34 0.0287(13) 0.0396(16) 0.0301(14) -0.0108(12) 0.0005(10) 0.0022(10)
C35 0.0287(13) 0.0412(17) 0.0296(14) -0.0046(11) 0.0055(10) -0.0027(11)
C36 0.0259(12) 0.0288(14) 0.0268(13) 0.0015(10) 0.0007(9) -0.0039(9)

loop_
_atom_type_symbol
_atom_type_description
_atom_type_scat_dispersion_real
_atom_type_scat_dispersion_imag
_atom_type_scat_source
C C 0.0033 0.0016 'International Tables Vol C Tables 4.2.6.8 and 6.1.1.4'
H H 0.0000 0.0000 'International Tables Vol C Tables 4.2.6.8 and 6.1.1.4'
N N 0.0061 0.0033 'International Tables Vol C Tables 4.2.6.8 and 6.1.1.4'
P P 0.1023 0.0942 'International Tables Vol C Tables 4.2.6.8 and 6.1.1.4'
Ru Ru -1.2594 0.8363 'International Tables Vol C Tables 4.2.6.8 and 6.1.1.4'
H H 0.0000 0.0000 'International Tables Vol C Tables 4.2.6.8 and 6.1.1.4'

loop_
_geom_angle_atom_site_label_1
_geom_angle_atom_site_label_2
_geom_angle_atom_site_label_3
_geom_angle
_geom_angle_site_symmetry_1
_geom_angle_site_symmetry_3
_geom_angle_publ_flag
H1RU Ru1 H1RU 86.2(18) . 2_556 ?
H1RU Ru1 N1 174.3(9) . 2_556 ?
H1RU Ru1 N1 99.0(9) 2_556 2_556 ?
H1RU Ru1 N1 99.0(9) . . ?
H1RU Ru1 N1 174.3(9) 2_556 . ?
N1 Ru1 N1 75.95(10) 2_556 . ?
H1RU Ru1 P1 81.3(9) . 2_556 ?
H1RU Ru1 P1 83.1(9) 2_556 2_556 ?
N1 Ru1 P1 96.87(5) 2_556 2_556 ?
N1 Ru1 P1 99.99(5) . 2_556 ?
H1RU Ru1 P1 83.1(9) . . ?
H1RU Ru1 P1 81.3(9) 2_556 . ?
N1 Ru1 P1 99.99(5) 2_556 . ?
N1 Ru1 P1 96.87(5) . . ?
P1 Ru1 P1 158.57(3) 2_556 . ?
C31 P1 C21 101.62(10) . . ?
C31 P1 C11 100.30(10) . . ?
C21 P1 C11 101.78(10) . . ?
C31 P1 Ru1 116.26(7) . . ?
C21 P1 Ru1 116.18(7) . . ?
C11 P1 Ru1 117.99(8) . . ?
C2 N1 C6 117.2(2) . . ?
C2 N1 Ru1 116.98(14) . . ?
C6 N1 Ru1 125.74(17) . . ?
N1 C2 C3 121.1(2) . . ?
N1 C2 C2 115.04(12) . 2_556 ?
C3 C2 C2 123.86(16) . 2_556 ?
C4 C3 C2 120.6(3) . . ?
C3 C4 C5 118.4(3) . . ?
C4 C5 C6 119.3(2) . . ?
N1 C6 C5 123.3(3) . . ?
C16 C11 C12 118.5(2) . . ?
C16 C11 P1 123.22(18) . . ?
C12 C11 P1 118.24(18) . . ?
C13 C12 C11 120.4(2) . . ?
C14 C13 C12 120.3(3) . . ?
C15 C14 C13 119.8(2) . . ?
C14 C15 C16 120.5(3) . . ?
C15 C16 C11 120.5(2) . . ?
C26 C21 C22 117.8(2) . . ?
C26 C21 P1 118.01(18) . . ?
C22 C21 P1 124.15(17) . . ?
C23 C22 C21 120.3(2) . . ?
C24 C23 C22 120.7(2) . . ?
C23 C24 C25 119.4(2) . . ?
C26 C25 C24 120.2(2) . . ?
C25 C26 C21 121.6(2) . . ?
C36 C31 C32 117.8(2) . . ?
C36 C31 P1 125.64(18) . . ?
C32 C31 P1 116.50(16) . . ?
C33 C32 C31 121.5(2) . . ?
C32 C33 C34 119.5(2) . . ?
C35 C34 C33 120.0(2) . . ?
C34 C35 C36 120.3(2) . . ?
C35 C36 C31 120.9(2) . . ?

loop_
_geom_bond_atom_site_label_1
_geom_bond_atom_site_label_2
_geom_bond_distance
_geom_bond_site_symmetry_2
_geom_bond_publ_flag
Ru1 H1RU 1.59(2) . ?
Ru1 H1RU 1.59(2) 2_556 ?
Ru1 N1 2.1258(18) 2_556 ?
Ru1 N1 2.1258(18) . ?
Ru1 P1 2.2843(6) 2_556 ?
Ru1 P1 2.2844(6) . ?
P1 C31 1.839(2) . ?
P1 C21 1.843(2) . ?
P1 C11 1.850(2) . ?
N1 C2 1.358(3) . ?
N1 C6 1.359(3) . ?
C2 C3 1.397(3) . ?
C2 C2 1.466(5) 2_556 ?
C3 C4 1.372(4) . ?
C4 C5 1.376(4) . ?
C5 C6 1.378(4) . ?
C11 C16 1.396(3) . ?
C11 C12 1.396(3) . ?
C12 C13 1.393(3) . ?
C13 C14 1.383(4) . ?
C14 C15 1.375(4) . ?
C15 C16 1.389(3) . ?
C21 C26 1.392(3) . ?
C21 C22 1.397(3) . ?
C22 C23 1.395(4) . ?
C23 C24 1.377(4) . ?
C24 C25 1.381(4) . ?
C25 C26 1.379(4) . ?
C31 C36 1.393(3) . ?
C31 C32 1.398(3) . ?
C32 C33 1.383(3) . ?
C33 C34 1.390(4) . ?
C34 C35 1.375(4) . ?
C35 C36 1.389(3) . ?
